data_7236653
loop_
_publ_author_name
'Ogumi, Keisuke'
'Nakagawa, Takafumi'
'Okada, Hiroshi'
'Sakai, Ryohei'
'Wang, Huan'
'Matsuo, Yutaka'

_publ_section_title
;
 Substituent effects in magnesium tetraethynylporphyrin with two
 diketopyrrolopyrrole units for bulk heterojunction organic solar cells
;
_journal_issue 44
_journal_name_full 'Journal of Materials Chemistry A'
_journal_page_first 23067
_journal_paper_doi 10.1039/C7TA07576F
_journal_volume 5
_journal_year 2017
_chemical_formula_sum 'C63 H65 Mg N5 Si2'
_chemical_formula_weight 972.69
_chemical_name_common TIPSTEP-Mg-Ph-Pyridine
_chemical_name_systematic TIPSTEP-Mg-Ph-Pyridine
_space_group_IT_number 2
_space_group_name_Hall '-P 1'
_space_group_name_H-M_alt 'P -1'
_symmetry_cell_setting triclinic
_symmetry_space_group_name_H-M 'P -1'
_atom_sites_solution_hydrogens geom
_atom_sites_solution_primary direct
_atom_sites_solution_secondary difmap
_audit_creation_method SHELXL-97
_audit_update_record
;
2017-08-16 deposited with the CCDC.
2017-10-07 downloaded from the CCDC.
;
_cell_angle_alpha 90.9771(7)
_cell_angle_beta 100.6926(7)
_cell_angle_gamma 102.9959(7)
_cell_formula_units_Z 4
_cell_length_a 16.4994(3)
_cell_length_b 17.8761(3)
_cell_length_c 19.4470(4)
_cell_measurement_reflns_used 20592
_cell_measurement_temperature 123(2)
_cell_measurement_theta_max 68.21
_cell_measurement_theta_min 3.27
_cell_volume 5481.48(18)
_computing_structure_refinement 'SHELXL-97 (Sheldrick, 1997)'
_computing_structure_solution 'SHELXS-97 (Sheldrick, 1990)'
_diffrn_ambient_temperature 123(2)
_diffrn_measured_fraction_theta_full 0.980
_diffrn_measured_fraction_theta_max 0.980
_diffrn_measurement_device_type 'Rigaku RAXIS-RAPID'
_diffrn_measurement_method ?w
_diffrn_radiation_monochromator graphite
_diffrn_radiation_source 'fine-focus sealed tube'
_diffrn_radiation_type 'Cu K\a'
_diffrn_radiation_wavelength 1.54187
_diffrn_reflns_av_R_equivalents 0.0499
_diffrn_reflns_av_sigmaI/netI 0.0973
_diffrn_reflns_limit_h_max 19
_diffrn_reflns_limit_h_min -19
_diffrn_reflns_limit_k_max 20
_diffrn_reflns_limit_k_min -21
_diffrn_reflns_limit_l_max 22
_diffrn_reflns_limit_l_min -23
_diffrn_reflns_number 64229
_diffrn_reflns_theta_full 68.25
_diffrn_reflns_theta_max 68.25
_diffrn_reflns_theta_min 3.27
_exptl_absorpt_coefficient_mu 1.030
_exptl_absorpt_correction_T_max 0.9040
_exptl_absorpt_correction_T_min 0.8204
_exptl_absorpt_correction_type numerical
_exptl_crystal_colour red
_exptl_crystal_density_diffrn 1.179
_exptl_crystal_density_method 'not measured'
_exptl_crystal_description Platelet
_exptl_crystal_F_000 2072
_exptl_crystal_size_max 0.20
_exptl_crystal_size_mid 0.20
_exptl_crystal_size_min 0.10
_refine_diff_density_max 1.071
_refine_diff_density_min -0.794
_refine_diff_density_rms 0.069
_refine_ls_extinction_method none
_refine_ls_goodness_of_fit_ref 1.106
_refine_ls_hydrogen_treatment mixed
_refine_ls_matrix_type full
_refine_ls_number_parameters 1367
_refine_ls_number_reflns 19674
_refine_ls_number_restraints 0
_refine_ls_restrained_S_all 1.106
_refine_ls_R_factor_all 0.1301
_refine_ls_R_factor_gt 0.0754
_refine_ls_shift/su_max 0.006
_refine_ls_shift/su_mean 0.000
_refine_ls_structure_factor_coef Fsqd
_refine_ls_weighting_details 'calc w=1/[?s^2^(Fo^2^)+(0.1248P)^2^+0.0000P] where P=(Fo^2^+2Fc^2^)/3'
_refine_ls_weighting_scheme calc
_refine_ls_wR_factor_gt 0.2058
_refine_ls_wR_factor_ref 0.2472
_reflns_number_gt 10561
_reflns_number_total 19674
_reflns_threshold_expression >2sigma(I)
_cod_data_source_file c7ta07576f3.cif
_cod_data_source_block ydkr
_cod_database_code 7236653

loop_
_symmetry_equiv_pos_as_xyz
'x, y, z'
'-x, -y, -z'

loop_
_atom_site_label
_atom_site_type_symbol
_atom_site_fract_x
_atom_site_fract_y
_atom_site_fract_z
_atom_site_U_iso_or_equiv
_atom_site_adp_type
_atom_site_occupancy
_atom_site_symmetry_multiplicity
_atom_site_calc_flag
_atom_site_refinement_flags
C1 C 0.4801(2) -0.2538(2) 0.85344(19) 0.0392(9) Uani 1 1 d .
C2 C 0.4233(3) -0.3135(3) 0.8809(2) 0.0460(11) Uani 1 1 d .
H2 H 0.438(2) -0.3556(19) 0.8977(17) 0.034(10) Uiso 1 1 d .
C3 C 0.3496(3) -0.2916(2) 0.8760(2) 0.0455(10) Uani 1 1 d .
H3 H 0.297(3) -0.321(2) 0.891(2) 0.063(12) Uiso 1 1 d .
C4 C 0.3602(2) -0.2191(2) 0.84353(19) 0.0416(10) Uani 1 1 d .
C5 C 0.2971(2) -0.1769(2) 0.82792(19) 0.0415(10) Uani 1 1 d .
C6 C 0.3052(2) -0.1064(2) 0.79528(19) 0.0404(9) Uani 1 1 d .
C7 C 0.2397(3) -0.0644(3) 0.7792(2) 0.0505(12) Uani 1 1 d .
H7 H 0.190(2) -0.0775(19) 0.7901(17) 0.036(10) Uiso 1 1 d .
C8 C 0.2710(3) -0.0018(3) 0.7468(2) 0.0469(11) Uani 1 1 d .
H8 H 0.249(2) 0.040(2) 0.727(2) 0.057(12) Uiso 1 1 d .
C9 C 0.3567(2) -0.0041(2) 0.74214(19) 0.0398(9) Uani 1 1 d .
C10 C 0.4109(2) 0.0502(2) 0.70919(18) 0.0394(9) Uani 1 1 d .
C11 C 0.4943(2) 0.0475(2) 0.70297(18) 0.0378(9) Uani 1 1 d .
C12 C 0.5462(3) 0.0989(2) 0.6636(2) 0.0415(10) Uani 1 1 d .
H12 H 0.528(2) 0.142(2) 0.6375(18) 0.050(11) Uiso 1 1 d .
C13 C 0.6189(3) 0.0754(2) 0.6679(2) 0.0416(10) Uani 1 1 d .
H13 H 0.665(2) 0.098(2) 0.6485(19) 0.049(11) Uiso 1 1 d .
C14 C 0.6132(2) 0.0099(2) 0.71075(18) 0.0367(9) Uani 1 1 d .
C15 C 0.6750(2) -0.0334(2) 0.72563(19) 0.0383(9) Uani 1 1 d .
C16 C 0.6707(2) -0.0987(2) 0.76520(19) 0.0389(9) Uani 1 1 d .
C17 C 0.7357(3) -0.1419(3) 0.7785(2) 0.0473(11) Uani 1 1 d .
H17 H 0.790(2) -0.1273(18) 0.7666(17) 0.034(10) Uiso 1 1 d .
C18 C 0.7055(2) -0.2040(2) 0.8133(2) 0.0423(10) Uani 1 1 d .
H18 H 0.732(2) -0.245(2) 0.834(2) 0.065(13) Uiso 1 1 d .
C19 C 0.6213(2) -0.1992(2) 0.82060(18) 0.0387(9) Uani 1 1 d .
C20 C 0.5650(2) -0.2558(2) 0.84947(19) 0.0399(9) Uani 1 1 d .
C21 C 0.5920(2) -0.3235(2) 0.87157(19) 0.0412(10) Uani 1 1 d .
C22 C 0.6093(2) -0.3833(2) 0.88719(19) 0.0424(10) Uani 1 1 d .
C23 C 0.6241(2) -0.4571(2) 0.90442(19) 0.0420(10) Uani 1 1 d .
C24 C 0.6993(3) -0.4771(2) 0.8968(2) 0.0494(11) Uani 1 1 d .
H19 H 0.7418 -0.4410 0.8801 0.059 Uiso 1 1 calc R
C25 C 0.7124(3) -0.5490(3) 0.9132(2) 0.0577(12) Uani 1 1 d .
H20 H 0.7635 -0.5623 0.9077 0.069 Uiso 1 1 calc R
C26 C 0.6497(3) -0.6019(3) 0.9382(2) 0.0603(13) Uani 1 1 d .
H21 H 0.6583 -0.6513 0.9500 0.072 Uiso 1 1 calc R
C27 C 0.5760(3) -0.5823(2) 0.9456(2) 0.0585(13) Uani 1 1 d .
H22 H 0.5336 -0.6183 0.9624 0.070 Uiso 1 1 calc R
C28 C 0.5628(3) -0.5114(2) 0.9289(2) 0.0505(11) Uani 1 1 d .
H23 H 0.5111 -0.4990 0.9341 0.061 Uiso 1 1 calc R
C29 C 0.3787(2) 0.1116(2) 0.6756(2) 0.0447(10) Uani 1 1 d .
C30 C 0.3570(2) 0.1641(2) 0.6457(2) 0.0437(10) Uani 1 1 d .
C31 C 0.3352(2) 0.2267(2) 0.6081(2) 0.0440(10) Uani 1 1 d .
C32 C 0.3989(3) 0.2859(2) 0.5931(2) 0.0585(12) Uani 1 1 d .
H24 H 0.4565 0.2848 0.6096 0.070 Uiso 1 1 calc R
C33 C 0.3802(3) 0.3462(3) 0.5548(3) 0.0680(14) Uani 1 1 d .
H25 H 0.4246 0.3860 0.5450 0.082 Uiso 1 1 calc R
C34 C 0.2968(3) 0.3483(3) 0.5309(2) 0.0616(13) Uani 1 1 d .
H26 H 0.2833 0.3897 0.5046 0.074 Uiso 1 1 calc R
C35 C 0.2332(3) 0.2901(3) 0.5454(2) 0.0619(13) Uani 1 1 d .
H27 H 0.1757 0.2919 0.5292 0.074 Uiso 1 1 calc R
C36 C 0.2514(3) 0.2294(2) 0.5831(2) 0.0534(11) Uani 1 1 d .
H28 H 0.2066 0.1893 0.5920 0.064 Uiso 1 1 calc R
C37 C 0.2177(2) -0.2091(2) 0.8477(2) 0.0458(10) Uani 1 1 d .
C38 C 0.1532(3) -0.2382(3) 0.8676(2) 0.0535(12) Uani 1 1 d .
C39 C 0.1071(4) -0.2817(4) 1.0042(3) 0.117(2) Uani 1 1 d .
H29 H 0.1076 -0.2287 1.0219 0.141 Uiso 1 1 calc R
C40 C 0.1963(3) -0.2841(4) 1.0229(3) 0.107(2) Uani 1 1 d .
H30 H 0.2143 -0.2793 1.0741 0.160 Uiso 1 1 calc R
H31 H 0.2307 -0.2416 1.0023 0.160 Uiso 1 1 calc R
H32 H 0.2039 -0.3332 1.0049 0.160 Uiso 1 1 calc R
C41 C 0.0512(4) -0.3314(4) 1.0456(3) 0.113(2) Uani 1 1 d .
H33 H 0.0422 -0.3854 1.0293 0.169 Uiso 1 1 calc R
H34 H -0.0034 -0.3170 1.0394 0.169 Uiso 1 1 calc R
H35 H 0.0782 -0.3246 1.0953 0.169 Uiso 1 1 calc R
C42 C 0.0157(3) -0.3776(4) 0.8604(3) 0.108(2) Uani 1 1 d .
H36 H 0.0056 -0.3680 0.8093 0.129 Uiso 1 1 calc R
C43 C 0.0736(4) -0.4308(3) 0.8689(3) 0.112(2) Uani 1 1 d .
H37 H 0.0869 -0.4418 0.9184 0.168 Uiso 1 1 calc R
H38 H 0.1261 -0.4069 0.8533 0.168 Uiso 1 1 calc R
H39 H 0.0461 -0.4788 0.8407 0.168 Uiso 1 1 calc R
C44 C -0.0734(4) -0.4177(5) 0.8757(3) 0.190(5) Uani 1 1 d .
H40 H -0.0963 -0.4654 0.8460 0.285 Uiso 1 1 calc R
H41 H -0.1120 -0.3831 0.8655 0.285 Uiso 1 1 calc R
H42 H -0.0676 -0.4295 0.9251 0.285 Uiso 1 1 calc R
C45 C -0.0075(4) -0.2093(5) 0.8948(4) 0.136(3) Uani 1 1 d .
H43 H 0.0323 -0.1580 0.9088 0.163 Uiso 1 1 calc R
C46 C -0.0742(6) -0.2126(5) 0.9357(5) 0.185(4) Uani 1 1 d .
H44 H -0.1080 -0.1756 0.9190 0.277 Uiso 1 1 calc R
H45 H -0.0485 -0.2000 0.9853 0.277 Uiso 1 1 calc R
H46 H -0.1110 -0.2646 0.9301 0.277 Uiso 1 1 calc R
C47 C -0.0445(4) -0.2057(5) 0.8152(4) 0.143(3) Uani 1 1 d .
H47 H -0.0787 -0.2565 0.7964 0.214 Uiso 1 1 calc R
H48 H 0.0022 -0.1901 0.7900 0.214 Uiso 1 1 calc R
H49 H -0.0800 -0.1683 0.8095 0.214 Uiso 1 1 calc R
C48 C 0.7465(2) -0.0119(2) 0.6920(2) 0.0433(10) Uani 1 1 d .
C49 C 0.8017(2) 0.0039(2) 0.6583(2) 0.0443(10) Uani 1 1 d .
C50 C 0.9425(2) -0.0470(2) 0.6080(2) 0.0433(10) Uani 1 1 d .
H50 H 0.9763 -0.0405 0.5699 0.052 Uiso 1 1 calc R
C51 C 1.0059(3) -0.0298(2) 0.6785(2) 0.0608(12) Uani 1 1 d .
H51 H 0.9748 -0.0358 0.7171 0.091 Uiso 1 1 calc R
H52 H 1.0400 0.0230 0.6808 0.091 Uiso 1 1 calc R
H53 H 1.0433 -0.0658 0.6824 0.091 Uiso 1 1 calc R
C52 C 0.8924(3) -0.1317(2) 0.6023(2) 0.0579(12) Uani 1 1 d .
H54 H 0.9322 -0.1655 0.6084 0.087 Uiso 1 1 calc R
H55 H 0.8553 -0.1435 0.5560 0.087 Uiso 1 1 calc R
H56 H 0.8581 -0.1399 0.6387 0.087 Uiso 1 1 calc R
C53 C 0.9329(2) 0.1243(2) 0.6118(2) 0.0483(11) Uani 1 1 d .
H57 H 0.9676 0.1267 0.6601 0.058 Uiso 1 1 calc R
C54 C 0.9975(3) 0.1488(2) 0.5640(2) 0.0554(12) Uani 1 1 d .
H58 H 0.9675 0.1464 0.5152 0.083 Uiso 1 1 calc R
H59 H 1.0362 0.1140 0.5681 0.083 Uiso 1 1 calc R
H60 H 1.0301 0.2015 0.5781 0.083 Uiso 1 1 calc R
C55 C 0.8792(3) 0.1823(2) 0.6149(3) 0.0658(13) Uani 1 1 d .
H61 H 0.9159 0.2322 0.6336 0.099 Uiso 1 1 calc R
H62 H 0.8386 0.1648 0.6454 0.099 Uiso 1 1 calc R
H63 H 0.8485 0.1873 0.5676 0.099 Uiso 1 1 calc R
C56 C 0.7973(2) -0.0031(2) 0.50619(19) 0.0422(10) Uani 1 1 d .
H64 H 0.7666 -0.0579 0.5072 0.051 Uiso 1 1 calc R
C57 C 0.8419(3) -0.0006(3) 0.4442(2) 0.0606(12) Uani 1 1 d .
H65 H 0.8003 -0.0224 0.4017 0.091 Uiso 1 1 calc R
H66 H 0.8852 -0.0308 0.4532 0.091 Uiso 1 1 calc R
H67 H 0.8688 0.0528 0.4376 0.091 Uiso 1 1 calc R
C58 C 0.7287(3) 0.0421(3) 0.4916(2) 0.0587(12) Uani 1 1 d .
H68 H 0.7547 0.0959 0.4858 0.088 Uiso 1 1 calc R
H69 H 0.6990 0.0392 0.5310 0.088 Uiso 1 1 calc R
H70 H 0.6883 0.0202 0.4487 0.088 Uiso 1 1 calc R
C59 C 0.5290(3) 0.0483(3) 0.9039(2) 0.0652(13) Uani 1 1 d .
H71 H 0.4847 0.0607 0.8707 0.078 Uiso 1 1 calc R
C60 C 0.5698(4) 0.1017(3) 0.9593(3) 0.0801(16) Uani 1 1 d .
H72 H 0.5547 0.1496 0.9637 0.096 Uiso 1 1 calc R
C61 C 0.6315(4) 0.0830(4) 1.0066(3) 0.0829(17) Uani 1 1 d .
H73 H 0.6610 0.1180 1.0452 0.099 Uiso 1 1 calc R
C62 C 0.6519(4) 0.0133(4) 0.9991(3) 0.097(2) Uani 1 1 d .
H74 H 0.6948 -0.0008 1.0325 0.117 Uiso 1 1 calc R
C63 C 0.6093(3) -0.0353(3) 0.9424(2) 0.0681(14) Uani 1 1 d .
H75 H 0.6244 -0.0830 0.9371 0.082 Uiso 1 1 calc R
C64 C 0.2851(2) 0.3878(2) 0.31770(19) 0.0378(9) Uani 1 1 d .
C65 C 0.2252(3) 0.3268(3) 0.3408(2) 0.0471(11) Uani 1 1 d .
H85 H 0.236(3) 0.283(2) 0.355(2) 0.065(14) Uiso 1 1 d .
C66 C 0.1544(3) 0.3518(2) 0.3413(2) 0.0487(11) Uani 1 1 d .
H82 H 0.106(2) 0.325(2) 0.3567(19) 0.056(12) Uiso 1 1 d .
C67 C 0.1692(2) 0.4285(2) 0.31824(19) 0.0376(9) Uani 1 1 d .
C68 C 0.1103(2) 0.4755(2) 0.31081(19) 0.0387(9) Uani 1 1 d .
C69 C 0.1227(2) 0.5507(2) 0.28639(18) 0.0373(9) Uani 1 1 d .
C70 C 0.0594(3) 0.5951(2) 0.2745(2) 0.0406(10) Uani 1 1 d .
H86 H 0.003(3) 0.578(2) 0.280(2) 0.067(14) Uiso 1 1 d .
C71 C 0.0955(2) 0.6622(2) 0.2508(2) 0.0408(10) Uani 1 1 d .
H81 H 0.070(2) 0.700(2) 0.2370(18) 0.042(11) Uiso 1 1 d .
C72 C 0.1815(2) 0.6607(2) 0.24859(18) 0.0371(9) Uani 1 1 d .
C73 C 0.2419(2) 0.7205(2) 0.22753(19) 0.0396(9) Uani 1 1 d .
C74 C 0.3266(2) 0.7190(2) 0.22347(19) 0.0384(9) Uani 1 1 d .
C75 C 0.3844(2) 0.7790(2) 0.1972(2) 0.0413(10) Uani 1 1 d .
H83 H 0.374(2) 0.827(2) 0.1793(19) 0.059(12) Uiso 1 1 d .
C76 C 0.4567(3) 0.7549(2) 0.1996(2) 0.0427(10) Uani 1 1 d .
H76 H 0.510(2) 0.783(2) 0.1817(18) 0.052(11) Uiso 1 1 d .
C77 C 0.4437(2) 0.6805(2) 0.22759(18) 0.0384(9) Uani 1 1 d .
C78 C 0.5027(2) 0.6329(2) 0.23494(19) 0.0379(9) Uani 1 1 d .
C79 C 0.4893(2) 0.5570(2) 0.25750(19) 0.0376(9) Uani 1 1 d .
C80 C 0.5498(2) 0.5094(2) 0.2623(2) 0.0428(10) Uani 1 1 d .
H80 H 0.607(2) 0.527(2) 0.2520(18) 0.048(11) Uiso 1 1 d .
C81 C 0.5125(2) 0.4407(3) 0.2829(2) 0.0425(10) Uani 1 1 d .
H84 H 0.534(2) 0.397(2) 0.2901(19) 0.052(13) Uiso 1 1 d .
C82 C 0.4287(2) 0.4454(2) 0.29092(18) 0.0377(9) Uani 1 1 d .
C83 C 0.3684(2) 0.3856(2) 0.31269(19) 0.0377(9) Uani 1 1 d .
C84 C 0.3958(2) 0.3178(2) 0.3342(2) 0.0431(10) Uani 1 1 d .
C85 C 0.4180(2) 0.2613(2) 0.3558(2) 0.0418(10) Uani 1 1 d .
C86 C 0.4490(2) 0.2000(2) 0.38707(19) 0.0367(9) Uani 1 1 d .
C87 C 0.5180(2) 0.1784(2) 0.3675(2) 0.0381(9) Uani 1 1 d .
H87 H 0.5410 0.2017 0.3297 0.046 Uiso 1 1 calc R
C88 C 0.5531(2) 0.1235(2) 0.4027(2) 0.0420(10) Uani 1 1 d .
H88 H 0.5998 0.1087 0.3887 0.050 Uiso 1 1 calc R
C89 C 0.5206(2) 0.0899(2) 0.4582(2) 0.0488(11) Uani 1 1 d .
H89 H 0.5455 0.0527 0.4830 0.059 Uiso 1 1 calc R
C90 C 0.4516(3) 0.1104(2) 0.4775(2) 0.0516(11) Uani 1 1 d .
H90 H 0.4293 0.0872 0.5157 0.062 Uiso 1 1 calc R
C91 C 0.4152(2) 0.1639(2) 0.4419(2) 0.0467(10) Uani 1 1 d .
H91 H 0.3668 0.1764 0.4546 0.056 Uiso 1 1 calc R
C92 C 0.2120(2) 0.7869(2) 0.2043(2) 0.0441(10) Uani 1 1 d .
C93 C 0.1808(2) 0.8382(2) 0.1834(2) 0.0481(11) Uani 1 1 d .
C94 C 0.1373(3) 0.8953(3) 0.1545(2) 0.0573(12) Uani 1 1 d .
C95 C 0.1748(4) 0.9509(3) 0.1150(3) 0.0851(17) Uani 1 1 d .
H92 H 0.2312 0.9538 0.1089 0.102 Uiso 1 1 calc R
C96 C 0.1291(5) 1.0043(3) 0.0831(3) 0.102(2) Uani 1 1 d .
H93 H 0.1532 1.0422 0.0545 0.122 Uiso 1 1 calc R
C97 C 0.0477(5) 0.9985(4) 0.0957(3) 0.103(2) Uani 1 1 d .
H94 H 0.0163 1.0338 0.0753 0.124 Uiso 1 1 calc R
C98 C 0.0113(4) 0.9446(4) 0.1359(3) 0.0971(19) Uani 1 1 d .
H95 H -0.0445 0.9425 0.1433 0.117 Uiso 1 1 calc R
C99 C 0.0553(3) 0.8933(3) 0.1656(3) 0.0809(16) Uani 1 1 d .
H96 H 0.0301 0.8559 0.1942 0.097 Uiso 1 1 calc R
C100 C 0.0297(2) 0.4446(2) 0.3308(2) 0.0432(10) Uani 1 1 d .
C101 C -0.0366(2) 0.4198(2) 0.3495(2) 0.0443(10) Uani 1 1 d .
C102 C -0.0957(3) 0.3932(3) 0.4824(2) 0.0650(13) Uani 1 1 d .
H97 H -0.0736 0.4501 0.4905 0.078 Uiso 1 1 calc R
C103 C -0.0196(3) 0.3608(3) 0.5123(2) 0.0693(14) Uani 1 1 d .
H98 H -0.0009 0.3766 0.5623 0.104 Uiso 1 1 calc R
H99 H 0.0266 0.3804 0.4874 0.104 Uiso 1 1 calc R
H100 H -0.0357 0.3045 0.5063 0.104 Uiso 1 1 calc R
C104 C -0.1649(3) 0.3753(3) 0.5245(2) 0.0868(17) Uani 1 1 d .
H101 H -0.1909 0.3201 0.5191 0.130 Uiso 1 1 calc R
H102 H -0.2080 0.4040 0.5077 0.130 Uiso 1 1 calc R
H103 H -0.1408 0.3903 0.5741 0.130 Uiso 1 1 calc R
C105 C -0.1681(2) 0.2762(2) 0.3469(2) 0.0503(11) Uani 1 1 d .
H104 H -0.1835 0.2799 0.2951 0.060 Uiso 1 1 calc R
C106 C -0.1020(3) 0.2289(3) 0.3572(3) 0.0796(16) Uani 1 1 d .
H105 H -0.0855 0.2216 0.4073 0.119 Uiso 1 1 calc R
H106 H -0.0522 0.2557 0.3394 0.119 Uiso 1 1 calc R
H107 H -0.1255 0.1786 0.3317 0.119 Uiso 1 1 calc R
C107 C -0.2490(3) 0.2326(3) 0.3685(3) 0.0827(17) Uani 1 1 d .
H108 H -0.2660 0.1806 0.3457 0.124 Uiso 1 1 calc R
H109 H -0.2942 0.2598 0.3542 0.124 Uiso 1 1 calc R
H110 H -0.2389 0.2293 0.4195 0.124 Uiso 1 1 calc R
C108 C -0.2149(2) 0.4318(2) 0.3537(2) 0.0519(11) Uani 1 1 d .
H111 H -0.2654 0.4076 0.3738 0.062 Uiso 1 1 calc R
C109 C -0.2431(3) 0.4235(3) 0.2736(3) 0.0851(17) Uani 1 1 d .
H112 H -0.2895 0.4494 0.2596 0.128 Uiso 1 1 calc R
H113 H -0.2627 0.3688 0.2582 0.128 Uiso 1 1 calc R
H114 H -0.1952 0.4469 0.2518 0.128 Uiso 1 1 calc R
C110 C -0.1899(3) 0.5162(3) 0.3787(3) 0.0863(17) Uani 1 1 d .
H115 H -0.1426 0.5427 0.3576 0.130 Uiso 1 1 calc R
H116 H -0.1726 0.5209 0.4299 0.130 Uiso 1 1 calc R
H117 H -0.2384 0.5395 0.3647 0.130 Uiso 1 1 calc R
C111 C 0.5815(2) 0.6621(2) 0.21153(19) 0.0422(10) Uani 1 1 d .
C112 C 0.6459(2) 0.6834(2) 0.1894(2) 0.0456(10) Uani 1 1 d .
C113 C 0.7336(4) 0.6289(3) 0.0865(3) 0.102(2) Uani 1 1 d .
H118 H 0.6953 0.6322 0.0409 0.123 Uiso 1 1 calc R
C114 C 0.8267(4) 0.6309(4) 0.0692(4) 0.131(3) Uani 1 1 d .
H119 H 0.8620 0.6140 0.1095 0.197 Uiso 1 1 calc R
H120 H 0.8535 0.6834 0.0598 0.197 Uiso 1 1 calc R
H121 H 0.8208 0.5964 0.0280 0.197 Uiso 1 1 calc R
C115 C 0.7033(3) 0.5469(3) 0.1116(2) 0.0679(13) Uani 1 1 d .
H122 H 0.7015 0.5084 0.0745 0.102 Uiso 1 1 calc R
H123 H 0.6465 0.5412 0.1222 0.102 Uiso 1 1 calc R
H124 H 0.7427 0.5395 0.1538 0.102 Uiso 1 1 calc R
C116 C 0.8322(2) 0.7527(2) 0.2057(2) 0.0541(11) Uani 1 1 d .
H125 H 0.8791 0.7648 0.1788 0.065 Uiso 1 1 calc R
C117 C 0.8543(3) 0.6938(3) 0.2605(3) 0.0952(19) Uani 1 1 d .
H126 H 0.9059 0.7181 0.2943 0.143 Uiso 1 1 calc R
H127 H 0.8636 0.6488 0.2364 0.143 Uiso 1 1 calc R
H128 H 0.8073 0.6777 0.2854 0.143 Uiso 1 1 calc R
C118 C 0.8290(3) 0.8269(3) 0.2423(3) 0.0916(19) Uani 1 1 d .
H129 H 0.7782 0.8187 0.2631 0.137 Uiso 1 1 calc R
H130 H 0.8271 0.8666 0.2083 0.137 Uiso 1 1 calc R
H131 H 0.8796 0.8436 0.2793 0.137 Uiso 1 1 calc R
C119 C 0.7033(4) 0.7905(5) 0.0851(3) 0.138(3) Uani 1 1 d .
H132 H 0.7114 0.8359 0.1184 0.165 Uiso 1 1 calc R
C120 C 0.7680(4) 0.8154(4) 0.0360(3) 0.140(3) Uani 1 1 d .
H133 H 0.7742 0.7699 0.0106 0.209 Uiso 1 1 calc R
H134 H 0.8231 0.8417 0.0642 0.209 Uiso 1 1 calc R
H135 H 0.7475 0.8505 0.0024 0.209 Uiso 1 1 calc R
C121 C 0.6168(3) 0.7761(3) 0.0490(3) 0.0781(16) Uani 1 1 d .
H136 H 0.6063 0.8227 0.0267 0.117 Uiso 1 1 calc R
H137 H 0.5792 0.7619 0.0825 0.117 Uiso 1 1 calc R
H138 H 0.6059 0.7340 0.0131 0.117 Uiso 1 1 calc R
C122 C 0.3718(2) 0.5483(2) 0.4470(2) 0.0469(10) Uani 1 1 d .
H139 H 0.3674 0.4964 0.4322 0.056 Uiso 1 1 calc R
C123 C 0.3951(2) 0.5696(2) 0.5176(2) 0.0490(11) Uani 1 1 d .
H140 H 0.4059 0.5330 0.5508 0.059 Uiso 1 1 calc R
C124 C 0.4024(2) 0.6437(2) 0.5387(2) 0.0480(11) Uani 1 1 d .
H141 H 0.4181 0.6598 0.5871 0.058 Uiso 1 1 calc R
C125 C 0.3868(3) 0.6954(2) 0.4894(2) 0.0508(11) Uani 1 1 d .
H142 H 0.3929 0.7480 0.5031 0.061 Uiso 1 1 calc R
C126 C 0.3622(2) 0.6700(2) 0.4200(2) 0.0425(10) Uani 1 1 d .
H143 H 0.3500 0.7058 0.3863 0.051 Uiso 1 1 calc R
N1 N 0.44150(18) -0.19661(17) 0.83082(15) 0.0383(8) Uani 1 1 d .
N2 N 0.60249(18) -0.13391(18) 0.79297(15) 0.0384(8) Uani 1 1 d .
N3 N 0.53647(18) -0.00558(17) 0.73213(15) 0.0381(8) Uani 1 1 d .
N4 N 0.37667(18) -0.06785(18) 0.77260(15) 0.0393(8) Uani 1 1 d .
N5 N 0.5481(2) -0.01946(19) 0.89443(16) 0.0427(8) Uani 1 1 d .
N6 N 0.24963(18) 0.44986(17) 0.30374(15) 0.0374(7) Uani 1 1 d .
N7 N 0.41584(18) 0.51673(17) 0.27525(15) 0.0360(7) Uani 1 1 d .
N8 N 0.36387(18) 0.65996(17) 0.24265(15) 0.0369(7) Uani 1 1 d .
N9 N 0.19707(18) 0.59117(17) 0.26963(15) 0.0357(7) Uani 1 1 d .
N10 N 0.35483(18) 0.59780(18) 0.39812(15) 0.0375(7) Uani 1 1 d .
Mg1 Mg 0.49662(7) -0.09053(7) 0.79814(6) 0.0383(3) Uani 1 1 d .
Mg2 Mg 0.31275(7) 0.56006(7) 0.28798(6) 0.0358(3) Uani 1 1 d .
Si1 Si 0.87097(6) 0.02121(6) 0.59403(6) 0.0405(3) Uani 1 1 d .
Si2 Si 0.73312(7) 0.70955(8) 0.14236(6) 0.0553(4) Uani 1 1 d .
Si3 Si -0.13079(7) 0.37809(6) 0.38469(6) 0.0430(3) Uani 1 1 d .
Si4 Si 0.06264(8) -0.28148(11) 0.90674(7) 0.0800(5) Uani 1 1 d .

loop_
_atom_site_aniso_label
_atom_site_aniso_U_11
_atom_site_aniso_U_22
_atom_site_aniso_U_33
_atom_site_aniso_U_23
_atom_site_aniso_U_13
_atom_site_aniso_U_12
C1 0.032(2) 0.047(2) 0.035(2) 0.0057(18) 0.0035(16) 0.0052(18)
C2 0.040(2) 0.051(3) 0.048(3) 0.012(2) 0.0141(19) 0.007(2)
C3 0.034(2) 0.056(3) 0.044(2) 0.005(2) 0.0118(19) 0.004(2)
C4 0.032(2) 0.050(2) 0.038(2) -0.0011(19) 0.0090(17) -0.0008(19)
C5 0.030(2) 0.058(3) 0.033(2) -0.0032(19) 0.0052(16) 0.0044(19)
C6 0.029(2) 0.057(3) 0.033(2) -0.0013(19) 0.0075(16) 0.0063(19)
C7 0.026(2) 0.080(3) 0.048(3) 0.009(2) 0.0090(19) 0.016(2)
C8 0.037(2) 0.060(3) 0.046(2) 0.010(2) 0.0074(19) 0.014(2)
C9 0.031(2) 0.052(2) 0.037(2) 0.0013(19) 0.0028(16) 0.0128(19)
C10 0.038(2) 0.048(2) 0.032(2) -0.0004(18) 0.0053(17) 0.0126(19)
C11 0.039(2) 0.042(2) 0.033(2) -0.0018(17) 0.0079(17) 0.0091(18)
C12 0.044(2) 0.041(2) 0.041(2) 0.0009(19) 0.0097(19) 0.012(2)
C13 0.040(2) 0.046(2) 0.041(2) 0.0017(19) 0.0162(19) 0.005(2)
C14 0.036(2) 0.044(2) 0.031(2) -0.0012(17) 0.0126(16) 0.0068(18)
C15 0.0275(19) 0.048(2) 0.039(2) 0.0044(19) 0.0086(16) 0.0063(18)
C16 0.0282(19) 0.049(2) 0.039(2) 0.0029(19) 0.0075(16) 0.0071(18)
C17 0.032(2) 0.061(3) 0.049(3) 0.008(2) 0.0100(19) 0.010(2)
C18 0.033(2) 0.052(3) 0.043(2) 0.004(2) 0.0094(18) 0.011(2)
C19 0.030(2) 0.051(2) 0.034(2) 0.0046(18) 0.0035(16) 0.0084(18)
C20 0.036(2) 0.049(2) 0.034(2) 0.0042(18) 0.0062(17) 0.0100(19)
C21 0.036(2) 0.052(3) 0.037(2) 0.009(2) 0.0127(17) 0.0087(19)
C22 0.039(2) 0.049(3) 0.040(2) 0.004(2) 0.0108(18) 0.009(2)
C23 0.041(2) 0.047(2) 0.036(2) 0.0042(19) 0.0072(18) 0.006(2)
C24 0.047(3) 0.050(3) 0.049(3) 0.005(2) 0.007(2) 0.008(2)
C25 0.063(3) 0.061(3) 0.049(3) -0.005(2) 0.000(2) 0.024(3)
C26 0.081(4) 0.045(3) 0.045(3) 0.003(2) -0.007(2) 0.010(3)
C27 0.067(3) 0.046(3) 0.049(3) 0.007(2) 0.003(2) -0.007(2)
C28 0.043(2) 0.059(3) 0.044(2) 0.005(2) 0.0078(19) 0.002(2)
C29 0.038(2) 0.052(3) 0.042(2) -0.001(2) 0.0089(18) 0.007(2)
C30 0.037(2) 0.054(3) 0.039(2) 0.004(2) 0.0053(18) 0.009(2)
C31 0.041(2) 0.047(2) 0.046(2) 0.002(2) 0.0134(19) 0.009(2)
C32 0.049(3) 0.052(3) 0.076(3) 0.003(2) 0.019(2) 0.010(2)
C33 0.068(3) 0.050(3) 0.087(4) 0.014(3) 0.027(3) 0.006(3)
C34 0.071(3) 0.049(3) 0.066(3) 0.017(2) 0.014(3) 0.016(3)
C35 0.052(3) 0.062(3) 0.068(3) 0.017(2) 0.001(2) 0.015(2)
C36 0.039(2) 0.054(3) 0.064(3) 0.009(2) 0.005(2) 0.007(2)
C37 0.035(2) 0.060(3) 0.040(2) 0.002(2) 0.0075(18) 0.008(2)
C38 0.037(2) 0.084(3) 0.038(2) 0.010(2) 0.0055(19) 0.012(2)
C39 0.079(4) 0.173(7) 0.074(4) 0.009(4) 0.025(3) -0.031(4)
C40 0.076(4) 0.197(7) 0.068(4) 0.041(4) 0.018(3) 0.070(4)
C41 0.117(5) 0.136(5) 0.067(4) 0.006(4) 0.038(4) -0.027(4)
C42 0.059(4) 0.198(7) 0.047(3) 0.001(4) 0.027(3) -0.022(4)
C43 0.121(6) 0.088(5) 0.101(5) -0.006(4) 0.018(4) -0.024(4)
C44 0.110(5) 0.294(10) 0.096(5) -0.082(6) 0.066(4) -0.127(6)
C45 0.059(4) 0.232(9) 0.144(7) 0.014(6) 0.054(4) 0.062(5)
C46 0.179(9) 0.216(10) 0.193(9) 0.057(8) 0.093(8) 0.066(8)
C47 0.080(5) 0.227(9) 0.116(6) -0.005(6) -0.027(4) 0.062(5)
C48 0.032(2) 0.048(2) 0.046(2) 0.007(2) 0.0056(18) 0.0043(19)
C49 0.034(2) 0.050(2) 0.048(2) 0.005(2) 0.0104(19) 0.0063(19)
C50 0.035(2) 0.049(2) 0.045(2) 0.003(2) 0.0107(18) 0.0064(19)
C51 0.051(3) 0.059(3) 0.070(3) 0.009(2) 0.002(2) 0.015(2)
C52 0.049(3) 0.051(3) 0.074(3) 0.013(2) 0.010(2) 0.015(2)
C53 0.040(2) 0.049(3) 0.057(3) 0.003(2) 0.017(2) 0.006(2)
C54 0.047(3) 0.044(2) 0.075(3) 0.008(2) 0.023(2) 0.002(2)
C55 0.071(3) 0.045(3) 0.083(4) -0.007(2) 0.032(3) 0.004(2)
C56 0.037(2) 0.045(2) 0.046(2) 0.0046(19) 0.0145(18) 0.0063(19)
C57 0.044(3) 0.082(3) 0.054(3) 0.005(2) 0.010(2) 0.010(2)
C58 0.041(2) 0.071(3) 0.065(3) 0.002(2) 0.007(2) 0.018(2)
C59 0.074(3) 0.066(3) 0.055(3) -0.002(3) 0.005(3) 0.021(3)
C60 0.114(5) 0.056(3) 0.066(4) -0.017(3) 0.021(3) 0.009(3)
C61 0.086(4) 0.091(4) 0.052(3) -0.022(3) 0.003(3) -0.009(4)
C62 0.101(5) 0.125(5) 0.057(3) -0.025(4) -0.022(3) 0.038(4)
C63 0.073(3) 0.082(4) 0.044(3) -0.008(3) -0.009(2) 0.025(3)
C64 0.031(2) 0.036(2) 0.044(2) 0.0061(18) 0.0039(17) 0.0054(17)
C65 0.039(2) 0.037(2) 0.067(3) 0.010(2) 0.012(2) 0.008(2)
C66 0.036(2) 0.041(2) 0.069(3) 0.013(2) 0.017(2) 0.001(2)
C67 0.0243(18) 0.042(2) 0.043(2) 0.0004(18) 0.0056(16) 0.0022(17)
C68 0.032(2) 0.040(2) 0.042(2) 0.0014(18) 0.0095(17) 0.0032(18)
C69 0.031(2) 0.043(2) 0.039(2) 0.0005(18) 0.0131(17) 0.0059(18)
C70 0.030(2) 0.046(2) 0.046(2) -0.0005(19) 0.0076(18) 0.0083(19)
C71 0.036(2) 0.045(3) 0.043(2) 0.006(2) 0.0090(18) 0.013(2)
C72 0.036(2) 0.040(2) 0.035(2) 0.0064(17) 0.0053(17) 0.0094(18)
C73 0.038(2) 0.040(2) 0.040(2) 0.0084(18) 0.0079(17) 0.0069(18)
C74 0.036(2) 0.039(2) 0.037(2) 0.0032(18) 0.0050(17) 0.0049(18)
C75 0.038(2) 0.039(2) 0.045(2) 0.003(2) 0.0106(18) 0.0025(19)
C76 0.045(2) 0.040(2) 0.039(2) 0.0015(18) 0.0138(19) -0.003(2)
C77 0.033(2) 0.043(2) 0.034(2) -0.0013(18) 0.0062(16) -0.0023(18)
C78 0.0284(19) 0.044(2) 0.039(2) 0.0020(18) 0.0099(16) 0.0018(18)
C79 0.0292(19) 0.044(2) 0.039(2) 0.0011(18) 0.0113(16) 0.0038(18)
C80 0.029(2) 0.059(3) 0.042(2) 0.006(2) 0.0108(18) 0.010(2)
C81 0.030(2) 0.052(3) 0.046(2) 0.005(2) 0.0083(18) 0.010(2)
C82 0.033(2) 0.045(2) 0.036(2) 0.0034(18) 0.0039(16) 0.0111(18)
C83 0.032(2) 0.040(2) 0.041(2) 0.0031(18) 0.0060(17) 0.0085(18)
C84 0.029(2) 0.049(3) 0.049(2) 0.002(2) 0.0086(18) 0.0018(19)
C85 0.035(2) 0.045(2) 0.044(2) 0.004(2) 0.0056(18) 0.0085(19)
C86 0.032(2) 0.037(2) 0.040(2) 0.0014(18) 0.0065(17) 0.0050(17)
C87 0.035(2) 0.031(2) 0.044(2) -0.0015(18) 0.0057(17) 0.0028(17)
C88 0.033(2) 0.035(2) 0.054(3) -0.0034(19) 0.0034(18) 0.0051(18)
C89 0.042(2) 0.037(2) 0.064(3) 0.011(2) 0.002(2) 0.0075(19)
C90 0.046(2) 0.051(3) 0.059(3) 0.014(2) 0.016(2) 0.007(2)
C91 0.034(2) 0.042(2) 0.064(3) 0.009(2) 0.0112(19) 0.0068(19)
C92 0.038(2) 0.042(2) 0.052(3) 0.007(2) 0.0120(19) 0.0047(19)
C93 0.043(2) 0.046(3) 0.053(3) 0.007(2) 0.004(2) 0.010(2)
C94 0.062(3) 0.050(3) 0.056(3) 0.012(2) -0.001(2) 0.014(2)
C95 0.102(4) 0.062(3) 0.089(4) 0.024(3) 0.017(3) 0.015(3)
C96 0.132(6) 0.068(4) 0.104(5) 0.031(3) 0.013(5) 0.031(4)
C97 0.111(6) 0.087(5) 0.109(5) 0.024(4) -0.006(4) 0.041(4)
C98 0.085(4) 0.105(5) 0.104(5) 0.007(4) -0.002(4) 0.045(4)
C99 0.063(3) 0.092(4) 0.093(4) 0.014(3) 0.006(3) 0.035(3)
C100 0.036(2) 0.040(2) 0.053(3) 0.0022(19) 0.0080(19) 0.0068(19)
C101 0.034(2) 0.047(2) 0.051(2) 0.002(2) 0.0112(19) 0.0058(19)
C102 0.038(2) 0.091(4) 0.067(3) 0.011(3) 0.011(2) 0.015(2)
C103 0.055(3) 0.086(4) 0.061(3) 0.014(3) 0.003(2) 0.009(3)
C104 0.072(4) 0.135(5) 0.056(3) 0.008(3) 0.019(3) 0.025(4)
C105 0.038(2) 0.055(3) 0.055(3) 0.000(2) 0.014(2) 0.003(2)
C106 0.069(3) 0.054(3) 0.114(5) -0.009(3) 0.006(3) 0.021(3)
C107 0.078(4) 0.063(3) 0.099(4) -0.018(3) 0.050(3) -0.023(3)
C108 0.037(2) 0.057(3) 0.065(3) 0.003(2) 0.014(2) 0.013(2)
C109 0.074(4) 0.111(5) 0.079(4) 0.014(3) -0.002(3) 0.053(3)
C110 0.076(4) 0.065(4) 0.117(5) 0.007(3) 0.007(3) 0.026(3)
C111 0.037(2) 0.047(2) 0.039(2) -0.0006(19) 0.0067(18) 0.0025(19)
C112 0.034(2) 0.052(3) 0.045(2) 0.000(2) 0.0071(19) -0.0003(19)
C113 0.088(4) 0.099(5) 0.113(5) -0.021(4) 0.049(4) -0.013(4)
C114 0.101(5) 0.131(6) 0.163(7) -0.057(5) 0.092(5) -0.021(4)
C115 0.066(3) 0.075(3) 0.067(3) 0.018(3) 0.018(3) 0.019(3)
C116 0.034(2) 0.059(3) 0.067(3) -0.004(2) 0.013(2) 0.004(2)
C117 0.072(4) 0.142(5) 0.079(4) 0.020(4) 0.001(3) 0.049(4)
C118 0.087(4) 0.068(4) 0.111(5) -0.038(3) 0.041(4) -0.012(3)
C119 0.062(4) 0.239(8) 0.101(5) 0.108(5) 0.017(3) 0.004(5)
C120 0.085(4) 0.212(8) 0.113(5) 0.088(5) 0.038(4) -0.007(5)
C121 0.099(4) 0.082(4) 0.065(3) 0.020(3) 0.023(3) 0.038(3)
C122 0.048(2) 0.047(2) 0.042(2) -0.001(2) 0.0013(19) 0.010(2)
C123 0.054(3) 0.044(3) 0.043(2) 0.002(2) 0.002(2) 0.005(2)
C124 0.044(2) 0.057(3) 0.036(2) 0.000(2) 0.0057(18) -0.002(2)
C125 0.058(3) 0.039(2) 0.048(3) -0.003(2) 0.007(2) 0.001(2)
C126 0.048(2) 0.033(2) 0.044(2) -0.0019(18) 0.0090(19) 0.0036(19)
N1 0.0287(16) 0.0466(19) 0.0392(18) 0.0014(15) 0.0072(14) 0.0077(15)
N2 0.0304(17) 0.0466(19) 0.0386(18) 0.0076(15) 0.0085(14) 0.0082(15)
N3 0.0332(17) 0.0455(19) 0.0356(17) 0.0023(15) 0.0071(14) 0.0089(15)
N4 0.0306(17) 0.050(2) 0.0356(17) 0.0003(15) 0.0056(14) 0.0059(15)
N5 0.0412(19) 0.047(2) 0.0396(19) 0.0041(16) 0.0131(15) 0.0057(16)
N6 0.0286(16) 0.0404(18) 0.0411(18) 0.0007(15) 0.0059(14) 0.0047(14)
N7 0.0307(16) 0.0383(18) 0.0379(18) 0.0047(14) 0.0086(13) 0.0040(14)
N8 0.0300(16) 0.0420(18) 0.0366(17) 0.0017(14) 0.0084(14) 0.0029(14)
N9 0.0297(16) 0.0384(18) 0.0395(18) 0.0037(14) 0.0106(13) 0.0059(14)
N10 0.0298(16) 0.0452(19) 0.0369(18) 0.0054(15) 0.0077(13) 0.0061(15)
Mg1 0.0293(7) 0.0461(8) 0.0386(7) 0.0016(6) 0.0082(5) 0.0054(6)
Mg2 0.0304(7) 0.0387(7) 0.0376(7) 0.0035(6) 0.0080(5) 0.0055(6)
Si1 0.0317(6) 0.0438(7) 0.0471(7) 0.0058(5) 0.0135(5) 0.0057(5)
Si2 0.0392(7) 0.0755(9) 0.0430(7) 0.0012(6) 0.0131(5) -0.0076(6)
Si3 0.0314(6) 0.0500(7) 0.0479(7) 0.0043(5) 0.0124(5) 0.0062(5)
Si4 0.0335(7) 0.1490(15) 0.0515(8) 0.0145(9) 0.0168(6) 0.0009(8)

loop_
_atom_type_symbol
_atom_type_description
_atom_type_scat_dispersion_real
_atom_type_scat_dispersion_imag
_atom_type_scat_source
C C 0.0181 0.0091 'International Tables Vol C Tables 4.2.6.8 and 6.1.1.4'
H H 0.0000 0.0000 'International Tables Vol C Tables 4.2.6.8 and 6.1.1.4'
N N 0.0311 0.0180 'International Tables Vol C Tables 4.2.6.8 and 6.1.1.4'
Mg Mg 0.1719 0.1771 'International Tables Vol C Tables 4.2.6.8 and 6.1.1.4'
Si Si 0.2541 0.3302 'International Tables Vol C Tables 4.2.6.8 and 6.1.1.4'

loop_
_geom_angle_atom_site_label_1
_geom_angle_atom_site_label_2
_geom_angle_atom_site_label_3
_geom_angle
N1 C1 C20 125.1(3)
N1 C1 C2 110.9(3)
C20 C1 C2 123.9(4)
C3 C2 C1 106.8(4)
C2 C3 C4 106.8(4)
N1 C4 C5 125.0(4)
N1 C4 C3 110.0(4)
C5 C4 C3 124.9(4)
C6 C5 C4 126.3(4)
C6 C5 C37 117.5(4)
C4 C5 C37 116.2(4)
N4 C6 C5 125.1(4)
N4 C6 C7 109.4(4)
C5 C6 C7 125.5(4)
C8 C7 C6 107.5(4)
C7 C8 C9 107.0(4)
N4 C9 C10 125.2(3)
N4 C9 C8 109.9(4)
C10 C9 C8 124.9(4)
C9 C10 C11 125.3(4)
C9 C10 C29 118.6(3)
C11 C10 C29 116.0(3)
N3 C11 C10 124.8(3)
N3 C11 C12 110.3(3)
C10 C11 C12 124.9(4)
C13 C12 C11 106.8(4)
C12 C13 C14 107.3(4)
N3 C14 C15 125.2(3)
N3 C14 C13 109.6(3)
C15 C14 C13 125.1(3)
C14 C15 C16 126.9(3)
C14 C15 C48 116.0(3)
C16 C15 C48 116.9(3)
N2 C16 C15 125.3(3)
N2 C16 C17 109.7(3)
C15 C16 C17 124.9(4)
C18 C17 C16 107.3(4)
C17 C18 C19 106.1(4)
N2 C19 C20 124.8(3)
N2 C19 C18 110.5(3)
C20 C19 C18 124.6(4)
C19 C20 C1 125.2(4)
C19 C20 C21 118.0(3)
C1 C20 C21 116.6(3)
C22 C21 C20 175.3(4)
C21 C22 C23 176.2(4)
C28 C23 C24 118.4(4)
C28 C23 C22 120.2(4)
C24 C23 C22 121.4(4)
C25 C24 C23 120.7(4)
C24 C25 C26 119.5(4)
C27 C26 C25 119.8(4)
C28 C27 C26 120.9(4)
C27 C28 C23 120.8(4)
C30 C29 C10 175.4(4)
C29 C30 C31 176.7(4)
C36 C31 C32 118.3(4)
C36 C31 C30 122.0(4)
C32 C31 C30 119.7(4)
C33 C32 C31 121.4(4)
C32 C33 C34 119.7(4)
C35 C34 C33 119.5(4)
C34 C35 C36 121.1(4)
C35 C36 C31 120.1(4)
C38 C37 C5 176.2(4)
C37 C38 Si4 174.1(4)
C40 C39 C41 114.2(6)
C40 C39 Si4 115.9(4)
C41 C39 Si4 116.0(4)
C43 C42 C44 111.1(7)
C43 C42 Si4 114.0(4)
C44 C42 Si4 114.3(4)
C46 C45 C47 110.0(6)
C46 C45 Si4 120.6(6)
C47 C45 Si4 109.9(5)
C49 C48 C15 174.2(4)
C48 C49 Si1 170.1(4)
C51 C50 C52 109.6(3)
C51 C50 Si1 112.8(3)
C52 C50 Si1 112.1(3)
C55 C53 C54 111.6(3)
C55 C53 Si1 114.6(3)
C54 C53 Si1 113.7(3)
C57 C56 C58 109.6(3)
C57 C56 Si1 114.4(3)
C58 C56 Si1 115.1(3)
N5 C59 C60 124.1(5)
C61 C60 C59 117.4(5)
C60 C61 C62 120.0(5)
C63 C62 C61 118.6(5)
N5 C63 C62 123.6(5)
N6 C64 C83 125.1(3)
N6 C64 C65 109.7(3)
C83 C64 C65 125.2(4)
C66 C65 C64 107.5(4)
C65 C66 C67 107.1(4)
N6 C67 C68 124.6(3)
N6 C67 C66 110.0(3)
C68 C67 C66 125.4(3)
C67 C68 C69 126.4(3)
C67 C68 C100 117.0(3)
C69 C68 C100 116.6(3)
N9 C69 C68 124.6(3)
N9 C69 C70 110.3(3)
C68 C69 C70 125.1(3)
C71 C70 C69 106.8(4)
C70 C71 C72 107.5(4)
N9 C72 C73 124.3(3)
N9 C72 C71 109.9(3)
C73 C72 C71 125.8(4)
C72 C73 C74 126.5(4)
C72 C73 C92 115.7(3)
C74 C73 C92 117.8(3)
N8 C74 C73 124.8(3)
N8 C74 C75 110.4(3)
C73 C74 C75 124.8(4)
C76 C75 C74 106.7(4)
C75 C76 C77 107.0(4)
N8 C77 C78 124.8(3)
N8 C77 C76 110.1(4)
C78 C77 C76 125.0(4)
C79 C78 C77 126.4(3)
C79 C78 C111 116.5(3)
C77 C78 C111 116.9(3)
N7 C79 C78 125.1(3)
N7 C79 C80 109.9(3)
C78 C79 C80 124.9(3)
C81 C80 C79 107.1(4)
C80 C81 C82 106.8(4)
N7 C82 C83 124.6(3)
N7 C82 C81 110.1(3)
C83 C82 C81 125.3(4)
C64 C83 C82 126.1(3)
C64 C83 C84 116.8(3)
C82 C83 C84 117.1(3)
C85 C84 C83 176.6(4)
C84 C85 C86 174.2(4)
C91 C86 C87 118.8(4)
C91 C86 C85 120.4(4)
C87 C86 C85 120.7(3)
C88 C87 C86 120.5(4)
C87 C88 C89 120.1(4)
C88 C89 C90 119.8(4)
C91 C90 C89 120.5(4)
C90 C91 C86 120.3(4)
C93 C92 C73 174.7(4)
C92 C93 C94 175.1(4)
C95 C94 C99 119.7(5)
C95 C94 C93 120.6(5)
C99 C94 C93 119.7(4)
C94 C95 C96 120.1(6)
C97 C96 C95 117.2(6)
C98 C97 C96 122.7(6)
C97 C98 C99 119.6(6)
C98 C99 C94 120.7(6)
C101 C100 C68 178.0(4)
C100 C101 Si3 174.3(4)
C104 C102 C103 112.8(4)
C104 C102 Si3 116.0(3)
C103 C102 Si3 114.5(3)
C106 C105 C107 110.4(4)
C106 C105 Si3 115.4(3)
C107 C105 Si3 113.7(3)
C110 C108 C109 110.0(4)
C110 C108 Si3 113.7(3)
C109 C108 Si3 111.8(3)
C112 C111 C78 176.6(4)
C111 C112 Si2 170.9(4)
C115 C113 C114 105.0(5)
C115 C113 Si2 117.9(4)
C114 C113 Si2 112.8(4)
C118 C116 C117 110.5(4)
C118 C116 Si2 112.9(3)
C117 C116 Si2 110.7(3)
C121 C119 C120 113.1(5)
C121 C119 Si2 115.7(4)
C120 C119 Si2 110.4(5)
N10 C122 C123 122.8(4)
C124 C123 C122 118.8(4)
C123 C124 C125 119.2(4)
C124 C125 C126 119.0(4)
N10 C126 C125 122.8(4)
C1 N1 C4 105.4(3)
C1 N1 Mg1 127.7(2)
C4 N1 Mg1 126.3(3)
C19 N2 C16 106.2(3)
C19 N2 Mg1 127.7(2)
C16 N2 Mg1 125.9(3)
C11 N3 C14 106.0(3)
C11 N3 Mg1 127.9(2)
C14 N3 Mg1 126.1(2)
C9 N4 C6 106.1(3)
C9 N4 Mg1 126.9(2)
C6 N4 Mg1 125.9(3)
C63 N5 C59 116.2(4)
C63 N5 Mg1 121.5(3)
C59 N5 Mg1 121.5(3)
C64 N6 C67 105.7(3)
C64 N6 Mg2 126.5(2)
C67 N6 Mg2 126.2(3)
C82 N7 C79 106.1(3)
C82 N7 Mg2 127.0(2)
C79 N7 Mg2 126.5(3)
C74 N8 C77 105.8(3)
C74 N8 Mg2 127.6(2)
C77 N8 Mg2 126.6(3)
C69 N9 C72 105.4(3)
C69 N9 Mg2 126.4(2)
C72 N9 Mg2 127.5(2)
C126 N10 C122 117.4(3)
C126 N10 Mg2 121.2(2)
C122 N10 Mg2 121.3(3)
N1 Mg1 N3 160.10(13)
N1 Mg1 N4 88.89(12)
N3 Mg1 N4 87.63(12)
N1 Mg1 N2 87.52(12)
N3 Mg1 N2 89.57(12)
N4 Mg1 N2 161.45(13)
N1 Mg1 N5 104.27(12)
N3 Mg1 N5 95.63(12)
N4 Mg1 N5 100.80(13)
N2 Mg1 N5 97.72(13)
N6 Mg2 N7 88.64(12)
N6 Mg2 N9 88.77(12)
N7 Mg2 N9 162.81(13)
N6 Mg2 N8 163.81(13)
N7 Mg2 N8 89.38(12)
N9 Mg2 N8 88.39(12)
N6 Mg2 N10 96.23(12)
N7 Mg2 N10 97.94(12)
N9 Mg2 N10 99.23(12)
N8 Mg2 N10 99.95(12)
C49 Si1 C50 107.92(18)
C49 Si1 C53 106.21(18)
C50 Si1 C53 111.33(17)
C49 Si1 C56 104.92(17)
C50 Si1 C56 109.67(17)
C53 Si1 C56 116.23(18)
C113 Si2 C112 109.2(2)
C113 Si2 C116 117.5(3)
C112 Si2 C116 109.26(19)
C113 Si2 C119 109.2(3)
C112 Si2 C119 103.4(2)
C116 Si2 C119 107.4(3)
C101 Si3 C105 106.14(18)
C101 Si3 C108 108.99(18)
C105 Si3 C108 109.07(19)
C101 Si3 C102 105.00(19)
C105 Si3 C102 117.2(2)
C108 Si3 C102 110.0(2)
C38 Si4 C42 106.4(2)
C38 Si4 C39 105.4(2)
C42 Si4 C39 115.8(3)
C38 Si4 C45 104.4(3)
C42 Si4 C45 115.9(3)
C39 Si4 C45 107.8(3)

loop_
_geom_bond_atom_site_label_1
_geom_bond_atom_site_label_2
_geom_bond_distance
C1 N1 1.360(4)
C1 C20 1.424(5)
C1 C2 1.436(5)
C2 C3 1.347(5)
C3 C4 1.441(5)
C4 N1 1.380(4)
C4 C5 1.410(5)
C5 C6 1.411(5)
C5 C37 1.432(5)
C6 N4 1.378(4)
C6 C7 1.442(5)
C7 C8 1.342(6)
C8 C9 1.442(5)
C9 N4 1.370(4)
C9 C10 1.413(5)
C10 C11 1.416(5)
C10 C29 1.439(5)
C11 N3 1.369(4)
C11 C12 1.442(5)
C12 C13 1.346(5)
C13 C14 1.444(5)
C14 N3 1.376(4)
C14 C15 1.406(5)
C15 C16 1.404(5)
C15 C48 1.436(5)
C16 N2 1.369(4)
C16 C17 1.444(5)
C17 C18 1.356(5)
C18 C19 1.444(5)
C19 N2 1.367(4)
C19 C20 1.411(5)
C20 C21 1.429(5)
C21 C22 1.197(5)
C22 C23 1.429(5)
C23 C28 1.395(5)
C23 C24 1.398(5)
C24 C25 1.383(5)
C25 C26 1.401(6)
C26 C27 1.370(6)
C27 C28 1.367(6)
C29 C30 1.199(5)
C30 C31 1.425(5)
C31 C36 1.390(5)
C31 C32 1.390(5)
C32 C33 1.380(6)
C33 C34 1.378(6)
C34 C35 1.376(6)
C35 C36 1.377(5)
C37 C38 1.211(5)
C38 Si4 1.825(4)
C39 C40 1.460(7)
C39 C41 1.489(6)
C39 Si4 1.902(6)
C42 C43 1.482(8)
C42 C44 1.569(7)
C42 Si4 1.859(7)
C45 C46 1.464(8)
C45 C47 1.563(8)
C45 Si4 1.908(7)
C48 C49 1.203(5)
C49 Si1 1.830(4)
C50 C51 1.542(5)
C50 C52 1.545(5)
C50 Si1 1.868(4)
C53 C55 1.515(5)
C53 C54 1.538(5)
C53 Si1 1.886(4)
C56 C57 1.521(5)
C56 C58 1.521(5)
C56 Si1 1.884(4)
C59 N5 1.336(5)
C59 C60 1.390(6)
C60 C61 1.345(7)
C61 C62 1.373(7)
C62 C63 1.367(6)
C63 N5 1.326(5)
C64 N6 1.374(4)
C64 C83 1.406(5)
C64 C65 1.437(5)
C65 C66 1.343(5)
C66 C67 1.432(5)
C67 N6 1.379(4)
C67 C68 1.411(5)
C68 C69 1.417(5)
C68 C100 1.446(5)
C69 N9 1.376(4)
C69 C70 1.437(5)
C70 C71 1.343(5)
C71 C72 1.434(5)
C72 N9 1.378(4)
C72 C73 1.411(5)
C73 C74 1.420(5)
C73 C92 1.436(5)
C74 N8 1.361(4)
C74 C75 1.435(5)
C75 C76 1.350(5)
C76 C77 1.432(5)
C77 N8 1.372(4)
C77 C78 1.421(5)
C78 C79 1.415(5)
C78 C111 1.445(5)
C79 N7 1.371(4)
C79 C80 1.442(5)
C80 C81 1.348(5)
C81 C82 1.441(5)
C82 N7 1.370(4)
C82 C83 1.415(5)
C83 C84 1.429(5)
C84 C85 1.205(5)
C85 C86 1.412(5)
C86 C91 1.394(5)
C86 C87 1.395(5)
C87 C88 1.377(5)
C88 C89 1.380(5)
C89 C90 1.383(5)
C90 C91 1.372(5)
C92 C93 1.191(5)
C93 C94 1.439(5)
C94 C95 1.372(6)
C94 C99 1.403(6)
C95 C96 1.427(7)
C96 C97 1.392(8)
C97 C98 1.356(8)
C98 C99 1.365(6)
C100 C101 1.210(5)
C101 Si3 1.825(4)
C102 C104 1.506(6)
C102 C103 1.521(6)
C102 Si3 1.878(5)
C105 C106 1.512(5)
C105 C107 1.522(5)
C105 Si3 1.876(4)
C108 C110 1.518(6)
C108 C109 1.536(6)
C108 Si3 1.876(4)
C111 C112 1.205(5)
C112 Si2 1.825(4)
C113 C115 1.556(7)
C113 C114 1.625(7)
C113 Si2 1.792(6)
C116 C118 1.511(6)
C116 C117 1.563(6)
C116 Si2 1.855(4)
C119 C121 1.432(7)
C119 C120 1.558(7)
C119 Si2 1.936(6)
C122 N10 1.344(4)
C122 C123 1.377(5)
C123 C124 1.352(5)
C124 C125 1.374(5)
C125 C126 1.373(5)
C126 N10 1.325(4)
N1 Mg1 2.075(3)
N2 Mg1 2.082(3)
N3 Mg1 2.078(3)
N4 Mg1 2.081(3)
N5 Mg1 2.165(3)
N6 Mg2 2.068(3)
N7 Mg2 2.073(3)
N8 Mg2 2.081(3)
N9 Mg2 2.076(3)
N10 Mg2 2.171(3)

loop_
_geom_torsion_atom_site_label_1
_geom_torsion_atom_site_label_2
_geom_torsion_atom_site_label_3
_geom_torsion_atom_site_label_4
_geom_torsion
N1 C1 C2 C3 -1.0(5)
C20 C1 C2 C3 -179.9(4)
C1 C2 C3 C4 1.6(4)
C2 C3 C4 N1 -1.7(4)
C2 C3 C4 C5 179.1(4)
N1 C4 C5 C6 1.9(6)
C3 C4 C5 C6 -179.0(4)
N1 C4 C5 C37 -177.7(3)
C3 C4 C5 C37 1.4(5)
C4 C5 C6 N4 0.7(6)
C37 C5 C6 N4 -179.6(3)
C4 C5 C6 C7 179.5(4)
C37 C5 C6 C7 -0.9(6)
N4 C6 C7 C8 0.6(5)
C5 C6 C7 C8 -178.3(4)
C6 C7 C8 C9 0.1(5)
C7 C8 C9 N4 -0.7(5)
C7 C8 C9 C10 177.6(4)
N4 C9 C10 C11 -0.5(6)
C8 C9 C10 C11 -178.5(4)
N4 C9 C10 C29 176.1(3)
C8 C9 C10 C29 -2.0(6)
C9 C10 C11 N3 -4.5(6)
C29 C10 C11 N3 178.9(3)
C9 C10 C11 C12 173.8(4)
C29 C10 C11 C12 -2.8(5)
N3 C11 C12 C13 1.3(4)
C10 C11 C12 C13 -177.2(3)
C11 C12 C13 C14 -0.7(4)
C12 C13 C14 N3 -0.1(4)
C12 C13 C14 C15 177.2(4)
N3 C14 C15 C16 -1.1(6)
C13 C14 C15 C16 -178.0(4)
N3 C14 C15 C48 173.6(3)
C13 C14 C15 C48 -3.3(5)
C14 C15 C16 N2 3.9(6)
C48 C15 C16 N2 -170.7(3)
C14 C15 C16 C17 179.4(4)
C48 C15 C16 C17 4.8(6)
N2 C16 C17 C18 1.2(4)
C15 C16 C17 C18 -174.9(4)
C16 C17 C18 C19 0.6(4)
C17 C18 C19 N2 -2.1(4)
C17 C18 C19 C20 175.3(4)
N2 C19 C20 C1 0.8(6)
C18 C19 C20 C1 -176.3(4)
N2 C19 C20 C21 175.5(3)
C18 C19 C20 C21 -1.6(5)
N1 C1 C20 C19 -0.9(6)
C2 C1 C20 C19 177.8(4)
N1 C1 C20 C21 -175.7(3)
C2 C1 C20 C21 3.0(5)
C19 C20 C21 C22 -128(5)
C1 C20 C21 C22 47(5)
C20 C21 C22 C23 -19(10)
C21 C22 C23 C28 -33(6)
C21 C22 C23 C24 147(6)
C28 C23 C24 C25 -0.1(6)
C22 C23 C24 C25 -179.6(4)
C23 C24 C25 C26 -0.4(6)
C24 C25 C26 C27 0.5(6)
C25 C26 C27 C28 -0.1(6)
C26 C27 C28 C23 -0.4(6)
C24 C23 C28 C27 0.5(6)
C22 C23 C28 C27 179.9(4)
C9 C10 C29 C30 -171(5)
C11 C10 C29 C30 6(5)
C10 C29 C30 C31 10(12)
C29 C30 C31 C36 142(7)
C29 C30 C31 C32 -36(8)
C36 C31 C32 C33 0.3(7)
C30 C31 C32 C33 177.8(4)
C31 C32 C33 C34 0.2(7)
C32 C33 C34 C35 -0.1(7)
C33 C34 C35 C36 -0.5(7)
C34 C35 C36 C31 1.0(7)
C32 C31 C36 C35 -0.9(6)
C30 C31 C36 C35 -178.3(4)
C6 C5 C37 C38 -150(7)
C4 C5 C37 C38 29(7)
C5 C37 C38 Si4 29(10)
C14 C15 C48 C49 -67(4)
C16 C15 C48 C49 108(4)
C15 C48 C49 Si1 -2(6)
N5 C59 C60 C61 -1.0(8)
C59 C60 C61 C62 -0.1(8)
C60 C61 C62 C63 1.0(9)
C61 C62 C63 N5 -1.0(9)
N6 C64 C65 C66 -0.4(5)
C83 C64 C65 C66 177.3(4)
C64 C65 C66 C67 0.3(5)
C65 C66 C67 N6 -0.1(5)
C65 C66 C67 C68 179.6(4)
N6 C67 C68 C69 1.3(6)
C66 C67 C68 C69 -178.3(4)
N6 C67 C68 C100 -177.9(3)
C66 C67 C68 C100 2.5(6)
C67 C68 C69 N9 -3.8(6)
C100 C68 C69 N9 175.5(3)
C67 C68 C69 C70 175.1(4)
C100 C68 C69 C70 -5.6(5)
N9 C69 C70 C71 -0.2(4)
C68 C69 C70 C71 -179.2(4)
C69 C70 C71 C72 -0.7(4)
C70 C71 C72 N9 1.4(4)
C70 C71 C72 C73 -179.2(4)
N9 C72 C73 C74 1.0(6)
C71 C72 C73 C74 -178.3(4)
N9 C72 C73 C92 177.1(3)
C71 C72 C73 C92 -2.2(5)
C72 C73 C74 N8 -3.2(6)
C92 C73 C74 N8 -179.2(3)
C72 C73 C74 C75 175.4(4)
C92 C73 C74 C75 -0.6(6)
N8 C74 C75 C76 0.9(4)
C73 C74 C75 C76 -177.8(4)
C74 C75 C76 C77 -0.2(4)
C75 C76 C77 N8 -0.6(4)
C75 C76 C77 C78 176.1(3)
N8 C77 C78 C79 1.1(6)
C76 C77 C78 C79 -175.0(4)
N8 C77 C78 C111 175.5(3)
C76 C77 C78 C111 -0.7(5)
C77 C78 C79 N7 0.8(6)
C111 C78 C79 N7 -173.6(3)
C77 C78 C79 C80 177.9(4)
C111 C78 C79 C80 3.5(5)
N7 C79 C80 C81 -0.1(4)
C78 C79 C80 C81 -177.5(4)
C79 C80 C81 C82 0.1(4)
C80 C81 C82 N7 -0.1(4)
C80 C81 C82 C83 -179.3(4)
N6 C64 C83 C82 -1.8(6)
C65 C64 C83 C82 -179.2(4)
N6 C64 C83 C84 175.6(3)
C65 C64 C83 C84 -1.8(6)
N7 C82 C83 C64 4.0(6)
C81 C82 C83 C64 -176.8(4)
N7 C82 C83 C84 -173.3(3)
C81 C82 C83 C84 5.8(5)
C64 C83 C84 C85 -59(7)
C82 C83 C84 C85 118(7)
C83 C84 C85 C86 -47(9)
C84 C85 C86 C91 78(4)
C84 C85 C86 C87 -97(4)
C91 C86 C87 C88 -1.3(5)
C85 C86 C87 C88 173.8(3)
C86 C87 C88 C89 -0.6(5)
C87 C88 C89 C90 1.3(6)
C88 C89 C90 C91 0.0(6)
C89 C90 C91 C86 -2.0(6)
C87 C86 C91 C90 2.5(6)
C85 C86 C91 C90 -172.5(4)
C72 C73 C92 C93 -29(5)
C74 C73 C92 C93 148(5)
C73 C92 C93 C94 -21(9)
C92 C93 C94 C95 -117(5)
C92 C93 C94 C99 62(6)
C99 C94 C95 C96 -2.6(8)
C93 C94 C95 C96 176.2(5)
C94 C95 C96 C97 1.9(8)
C95 C96 C97 C98 -0.6(10)
C96 C97 C98 C99 0.0(10)
C97 C98 C99 C94 -0.7(9)
C95 C94 C99 C98 2.0(8)
C93 C94 C99 C98 -176.8(5)
C67 C68 C100 C101 92(13)
C69 C68 C100 C101 -88(13)
C68 C100 C101 Si3 -55(15)
C79 C78 C111 C112 59(8)
C77 C78 C111 C112 -116(7)
C78 C111 C112 Si2 33(9)
N10 C122 C123 C124 -0.8(6)
C122 C123 C124 C125 -0.3(6)
C123 C124 C125 C126 1.6(6)
C124 C125 C126 N10 -1.7(6)
C20 C1 N1 C4 178.8(3)
C2 C1 N1 C4 0.0(4)
C20 C1 N1 Mg1 -9.5(5)
C2 C1 N1 Mg1 171.6(3)
C5 C4 N1 C1 -179.8(3)
C3 C4 N1 C1 1.0(4)
C5 C4 N1 Mg1 8.4(5)
C3 C4 N1 Mg1 -170.8(2)
C20 C19 N2 C16 -174.6(3)
C18 C19 N2 C16 2.8(4)
C20 C19 N2 Mg1 9.8(5)
C18 C19 N2 Mg1 -172.7(2)
C15 C16 N2 C19 173.6(4)
C17 C16 N2 C19 -2.4(4)
C15 C16 N2 Mg1 -10.8(5)
C17 C16 N2 Mg1 173.2(2)
C10 C11 N3 C14 177.2(3)
C12 C11 N3 C14 -1.4(4)
C10 C11 N3 Mg1 -4.8(5)
C12 C11 N3 Mg1 176.7(2)
C15 C14 N3 C11 -176.4(3)
C13 C14 N3 C11 0.9(4)
C15 C14 N3 Mg1 5.5(5)
C13 C14 N3 Mg1 -177.2(2)
C10 C9 N4 C6 -177.3(3)
C8 C9 N4 C6 1.0(4)
C10 C9 N4 Mg1 14.1(5)
C8 C9 N4 Mg1 -167.6(2)
C5 C6 N4 C9 178.0(4)
C7 C6 N4 C9 -0.9(4)
C5 C6 N4 Mg1 -13.3(5)
C7 C6 N4 Mg1 167.8(3)
C62 C63 N5 C59 0.0(7)
C62 C63 N5 Mg1 170.5(4)
C60 C59 N5 C63 1.0(7)
C60 C59 N5 Mg1 -169.5(4)
C83 C64 N6 C67 -177.4(3)
C65 C64 N6 C67 0.4(4)
C83 C64 N6 Mg2 -10.7(5)
C65 C64 N6 Mg2 167.1(3)
C68 C67 N6 C64 -179.9(3)
C66 C67 N6 C64 -0.2(4)
C68 C67 N6 Mg2 13.4(5)
C66 C67 N6 Mg2 -166.9(3)
C83 C82 N7 C79 179.3(3)
C81 C82 N7 C79 0.1(4)
C83 C82 N7 Mg2 6.4(5)
C81 C82 N7 Mg2 -172.8(2)
C78 C79 N7 C82 177.5(3)
C80 C79 N7 C82 0.0(4)
C78 C79 N7 Mg2 -9.6(5)
C80 C79 N7 Mg2 172.9(2)
C73 C74 N8 C77 177.5(3)
C75 C74 N8 C77 -1.3(4)
C73 C74 N8 Mg2 -4.0(5)
C75 C74 N8 Mg2 177.2(2)
C78 C77 N8 C74 -175.5(3)
C76 C77 N8 C74 1.2(4)
C78 C77 N8 Mg2 5.9(5)
C76 C77 N8 Mg2 -177.4(2)
C68 C69 N9 C72 -179.9(3)
C70 C69 N9 C72 1.0(4)
C68 C69 N9 Mg2 -8.8(5)
C70 C69 N9 Mg2 172.1(2)
C73 C72 N9 C69 179.1(3)
C71 C72 N9 C69 -1.5(4)
C73 C72 N9 Mg2 8.1(5)
C71 C72 N9 Mg2 -172.5(2)
C125 C126 N10 C122 0.6(5)
C125 C126 N10 Mg2 178.5(3)
C123 C122 N10 C126 0.7(6)
C123 C122 N10 Mg2 -177.2(3)
C1 N1 Mg1 N3 95.7(5)
C4 N1 Mg1 N3 -94.3(5)
C1 N1 Mg1 N4 175.6(3)
C4 N1 Mg1 N4 -14.4(3)
C1 N1 Mg1 N2 13.8(3)
C4 N1 Mg1 N2 -176.2(3)
C1 N1 Mg1 N5 -83.5(3)
C4 N1 Mg1 N5 86.5(3)
C11 N3 Mg1 N1 92.3(5)
C14 N3 Mg1 N1 -90.0(5)
C11 N3 Mg1 N4 12.2(3)
C14 N3 Mg1 N4 -170.1(3)
C11 N3 Mg1 N2 173.8(3)
C14 N3 Mg1 N2 -8.5(3)
C11 N3 Mg1 N5 -88.5(3)
C14 N3 Mg1 N5 89.2(3)
C9 N4 Mg1 N1 -176.9(3)
C6 N4 Mg1 N1 16.7(3)
C9 N4 Mg1 N3 -16.5(3)
C6 N4 Mg1 N3 177.1(3)
C9 N4 Mg1 N2 -98.0(5)
C6 N4 Mg1 N2 95.5(5)
C9 N4 Mg1 N5 78.8(3)
C6 N4 Mg1 N5 -87.7(3)
C19 N2 Mg1 N1 -14.0(3)
C16 N2 Mg1 N1 171.3(3)
C19 N2 Mg1 N3 -174.3(3)
C16 N2 Mg1 N3 11.0(3)
C19 N2 Mg1 N4 -93.1(5)
C16 N2 Mg1 N4 92.2(5)
C19 N2 Mg1 N5 90.1(3)
C16 N2 Mg1 N5 -84.6(3)
C63 N5 Mg1 N1 63.6(3)
C59 N5 Mg1 N1 -126.4(3)
C63 N5 Mg1 N3 -116.1(3)
C59 N5 Mg1 N3 53.8(3)
C63 N5 Mg1 N4 155.2(3)
C59 N5 Mg1 N4 -34.8(3)
C63 N5 Mg1 N2 -25.8(3)
C59 N5 Mg1 N2 144.2(3)
C64 N6 Mg2 N7 14.7(3)
C67 N6 Mg2 N7 178.8(3)
C64 N6 Mg2 N9 177.7(3)
C67 N6 Mg2 N9 -18.2(3)
C64 N6 Mg2 N8 97.8(5)
C67 N6 Mg2 N8 -98.2(5)
C64 N6 Mg2 N10 -83.1(3)
C67 N6 Mg2 N10 80.9(3)
C82 N7 Mg2 N6 -12.8(3)
C79 N7 Mg2 N6 175.8(3)
C82 N7 Mg2 N9 -94.2(5)
C79 N7 Mg2 N9 94.3(5)
C82 N7 Mg2 N8 -176.7(3)
C79 N7 Mg2 N8 11.8(3)
C82 N7 Mg2 N10 83.3(3)
C79 N7 Mg2 N10 -88.1(3)
C69 N9 Mg2 N6 16.1(3)
C72 N9 Mg2 N6 -174.7(3)
C69 N9 Mg2 N7 97.5(5)
C72 N9 Mg2 N7 -93.3(5)
C69 N9 Mg2 N8 -179.9(3)
C72 N9 Mg2 N8 -10.7(3)
C69 N9 Mg2 N10 -80.0(3)
C72 N9 Mg2 N10 89.1(3)
C74 N8 Mg2 N6 88.7(6)
C77 N8 Mg2 N6 -93.1(5)
C74 N8 Mg2 N7 171.7(3)
C77 N8 Mg2 N7 -10.1(3)
C74 N8 Mg2 N9 8.7(3)
C77 N8 Mg2 N9 -173.1(3)
C74 N8 Mg2 N10 -90.4(3)
C77 N8 Mg2 N10 87.9(3)
C126 N10 Mg2 N6 -146.8(3)
C122 N10 Mg2 N6 31.1(3)
C126 N10 Mg2 N7 123.8(3)
C122 N10 Mg2 N7 -58.4(3)
C126 N10 Mg2 N9 -57.0(3)
C122 N10 Mg2 N9 120.8(3)
C126 N10 Mg2 N8 33.0(3)
C122 N10 Mg2 N8 -149.2(3)
C48 C49 Si1 C50 -110(2)
C48 C49 Si1 C53 130(2)
C48 C49 Si1 C56 7(2)
C51 C50 Si1 C49 -67.2(3)
C52 C50 Si1 C49 57.1(3)
C51 C50 Si1 C53 48.9(3)
C52 C50 Si1 C53 173.3(3)
C51 C50 Si1 C56 179.0(3)
C52 C50 Si1 C56 -56.7(3)
C55 C53 Si1 C49 -51.9(3)
C54 C53 Si1 C49 178.0(3)
C55 C53 Si1 C50 -169.2(3)
C54 C53 Si1 C50 60.8(3)
C55 C53 Si1 C56 64.3(3)
C54 C53 Si1 C56 -65.8(3)
C57 C56 Si1 C49 -174.2(3)
C58 C56 Si1 C49 57.5(3)
C57 C56 Si1 C50 -58.5(3)
C58 C56 Si1 C50 173.2(3)
C57 C56 Si1 C53 68.9(3)
C58 C56 Si1 C53 -59.4(3)
C115 C113 Si2 C112 -32.3(5)
C114 C113 Si2 C112 -154.9(4)
C115 C113 Si2 C116 92.7(4)
C114 C113 Si2 C116 -29.9(6)
C115 C113 Si2 C119 -144.7(4)
C114 C113 Si2 C119 92.7(5)
C111 C112 Si2 C113 -48(2)
C111 C112 Si2 C116 -178(2)
C111 C112 Si2 C119 68(2)
C118 C116 Si2 C113 171.5(4)
C117 C116 Si2 C113 -64.0(4)
C118 C116 Si2 C112 -63.5(4)
C117 C116 Si2 C112 61.0(4)
C118 C116 Si2 C119 48.0(4)
C117 C116 Si2 C119 172.5(4)
C121 C119 Si2 C113 70.9(6)
C120 C119 Si2 C113 -59.2(5)
C121 C119 Si2 C112 -45.2(6)
C120 C119 Si2 C112 -175.3(5)
C121 C119 Si2 C116 -160.7(5)
C120 C119 Si2 C116 69.3(5)
C100 C101 Si3 C105 -84(4)
C100 C101 Si3 C108 159(4)
C100 C101 Si3 C102 41(4)
C106 C105 Si3 C101 53.1(4)
C107 C105 Si3 C101 -177.8(3)
C106 C105 Si3 C108 170.4(3)
C107 C105 Si3 C108 -60.5(4)
C106 C105 Si3 C102 -63.8(4)
C107 C105 Si3 C102 65.3(4)
C110 C108 Si3 C101 -62.1(4)
C109 C108 Si3 C101 63.2(4)
C110 C108 Si3 C105 -177.6(3)
C109 C108 Si3 C105 -52.3(4)
C110 C108 Si3 C102 52.5(4)
C109 C108 Si3 C102 177.8(3)
C104 C102 Si3 C101 170.5(4)
C103 C102 Si3 C101 -55.4(4)
C104 C102 Si3 C105 -72.0(4)
C103 C102 Si3 C105 62.1(4)
C104 C102 Si3 C108 53.4(4)
C103 C102 Si3 C108 -172.5(3)
C37 C38 Si4 C42 -121(4)
C37 C38 Si4 C39 2(4)
C37 C38 Si4 C45 115(4)
C43 C42 Si4 C38 62.3(5)
C44 C42 Si4 C38 -168.4(5)
C43 C42 Si4 C39 -54.4(5)
C44 C42 Si4 C39 74.9(6)
C43 C42 Si4 C45 177.8(4)
C44 C42 Si4 C45 -52.9(6)
C40 C39 Si4 C38 -27.0(6)
C41 C39 Si4 C38 -165.2(5)
C40 C39 Si4 C42 90.2(6)
C41 C39 Si4 C42 -47.9(6)
C40 C39 Si4 C45 -138.1(6)
C41 C39 Si4 C45 83.8(6)
C46 C45 Si4 C38 -163.2(7)
C47 C45 Si4 C38 67.2(5)
C46 C45 Si4 C42 80.2(7)
C47 C45 Si4 C42 -49.5(6)
C46 C45 Si4 C39 -51.4(7)
C47 C45 Si4 C39 179.0(5)
